data_4024998
loop_
_publ_author_name
'Jarugu Narasimha Moorthy'
'Palani Natarajan'
'Paloth Venugopalan'

_publ_contact_author_address
;Departmet of chemistry
Indian Institute of Technology - Kanpur
Kanpur - 208 016
INDIA
;
_publ_contact_author_email moorthy@iitk.ac.in
_publ_contact_author_fax +915122597436
_publ_contact_author_name 'Prof. J. N. Moorthy'
_publ_contact_author_phone +915122597498
_publ_section_title
;
Abundant Lattice Inclusion Phenomenon with Sterically Hindered and
Inherently Shape-Selective Tetraarylpyrenes
;
_journal_name_full 'Journal of Organic Chemistry'
_journal_page_first 8566
_journal_page_last 8577
_journal_paper_doi 10.1021/jo901465f
_journal_volume 74
_journal_year 2009
_chemical_formula_moiety 'C52 H50 O4, C10 H18'
_chemical_formula_sum 'C62 H68 O4'
_chemical_formula_weight 877.16
_chemical_name_common tetra(2,6-dimethyl-4-methoxyphenyl)pyrene
_chemical_name_systematic
;
 tetra(2,6-dimethyl-4-methoxyphenyl)pyrene
;
_space_group_IT_number 14
_symmetry_cell_setting monoclinic
_symmetry_Int_Tables_number 14
_symmetry_space_group_name_Hall '-P 2yn'
_symmetry_space_group_name_H-M 'P 1 21/n 1'
_atom_sites_solution_hydrogens geom
_atom_sites_solution_primary direct
_atom_sites_solution_secondary difmap
_audit_creation_method SHELXL-97
_cell_angle_alpha 90.00
_cell_angle_beta 97.946(2)
_cell_angle_gamma 90.00
_cell_formula_units_Z 2
_cell_length_a 7.3082(8)
_cell_length_b 14.4393(16)
_cell_length_c 23.831(3)
_cell_measurement_reflns_used 1699
_cell_measurement_temperature 100(2)
_cell_measurement_theta_max 21.06
_cell_measurement_theta_min 2.23
_cell_volume 2490.6(5)
_computing_cell_refinement 'Bruker SAINT'
_computing_data_collection 'Bruker APEX'
_computing_data_reduction 'Bruker SAINT'
_computing_molecular_graphics 'SHELXL 5.1, XP (Sheldrick, 1994)'
_computing_publication_material SHELXS-97
_computing_structure_refinement 'SHELXL-97 (Sheldrick, 2008)'
_computing_structure_solution 'SHELXS-97 (Sheldrick, 2008)'
_diffrn_ambient_temperature 100(2)
_diffrn_measured_fraction_theta_full 0.981
_diffrn_measured_fraction_theta_max 0.981
_diffrn_measurement_device_type 'Bruker SMART APEX'
_diffrn_measurement_method 'phi and omega scans'
_diffrn_radiation_monochromator graphite
_diffrn_radiation_source 'fine-focus sealed tube'
_diffrn_radiation_type MoK\a
_diffrn_radiation_wavelength 0.71073
_diffrn_reflns_av_R_equivalents 0.0508
_diffrn_reflns_av_sigmaI/netI 0.0613
_diffrn_reflns_limit_h_max 7
_diffrn_reflns_limit_h_min -8
_diffrn_reflns_limit_k_max 16
_diffrn_reflns_limit_k_min -17
_diffrn_reflns_limit_l_max 28
_diffrn_reflns_limit_l_min -25
_diffrn_reflns_number 12502
_diffrn_reflns_theta_full 25.00
_diffrn_reflns_theta_max 25.00
_diffrn_reflns_theta_min 2.23
_exptl_absorpt_coefficient_mu 0.071
_exptl_absorpt_correction_type none
_exptl_crystal_colour 'color less'
_exptl_crystal_density_diffrn 1.170
_exptl_crystal_density_method 'not measured'
_exptl_crystal_description blocks
_exptl_crystal_F_000 944
_exptl_crystal_size_max 0.2
_exptl_crystal_size_mid 0.1
_exptl_crystal_size_min 0.1
_refine_diff_density_max 0.633
_refine_diff_density_min -0.361
_refine_diff_density_rms 0.067
_refine_ls_extinction_method none
_refine_ls_goodness_of_fit_ref 1.034
_refine_ls_hydrogen_treatment constr
_refine_ls_matrix_type full
_refine_ls_number_parameters 298
_refine_ls_number_reflns 4314
_refine_ls_number_restraints 0
_refine_ls_restrained_S_all 1.034
_refine_ls_R_factor_all 0.1110
_refine_ls_R_factor_gt 0.0744
_refine_ls_shift/su_max 0.000
_refine_ls_shift/su_mean 0.000
_refine_ls_structure_factor_coef Fsqd
_refine_ls_weighting_details 'calc w=1/[\s^2^(Fo^2^)+(0.1208P)^2^+0.0000P] where P=(Fo^2^+2Fc^2^)/3'
_refine_ls_weighting_scheme calc
_refine_ls_wR_factor_gt 0.1873
_refine_ls_wR_factor_ref 0.2118
_reflns_number_gt 2784
_reflns_number_total 4314
_reflns_threshold_expression >2sigma(I)
_cod_data_source_file jo901465f_si_001_18.cif
_cod_data_source_block H2.G15
_cod_depositor_comments
;
The following automatic conversions were performed:
'_symmetry_cell_setting' value 'Monoclinic' changed to 'monoclinic'
according to '/home/saulius/struct/CIF-dictionaries/cif_core.dic'
dictionary named 'cif_core.dic' version 2.4.1 from 2010-06-29.

Automatic conversion script
Id: cif_fix_enum 1527 2010-12-29 10:47:43Z saulius 
;
_cod_original_sg_symbol_H-M 'P 21/n'
_cod_database_code 4024998

loop_
_symmetry_equiv_pos_as_xyz
'x, y, z'
'-x+1/2, y+1/2, -z+1/2'
'-x, -y, -z'
'x-1/2, -y-1/2, z-1/2'

loop_
_atom_site_label
_atom_site_type_symbol
_atom_site_fract_x
_atom_site_fract_y
_atom_site_fract_z
_atom_site_U_iso_or_equiv
_atom_site_adp_type
_atom_site_occupancy
_atom_site_symmetry_multiplicity
_atom_site_calc_flag
_atom_site_refinement_flags
_atom_site_disorder_assembly
_atom_site_disorder_group
O1 O 0.5930(3) -0.36380(13) 0.82318(8) 0.0434(5) Uani 1 1 d . . .
O2 O 0.1388(3) 0.43462(12) 0.77335(8) 0.0445(5) Uani 1 1 d . . .
C5 C 0.0388(3) 0.00485(17) 0.97422(10) 0.0284(6) Uani 1 1 d . . .
C9 C 0.3027(4) -0.14072(17) 0.87805(11) 0.0297(6) Uani 1 1 d . . .
C4 C 0.0313(4) 0.09178(17) 0.94591(11) 0.0295(6) Uani 1 1 d . . .
C10 C 0.4897(4) -0.15690(17) 0.89944(11) 0.0325(6) Uani 1 1 d . . .
C1 C 0.2041(4) -0.06232(17) 0.90110(11) 0.0309(6) Uani 1 1 d . . .
C2 C 0.1940(4) 0.02379(18) 0.87477(11) 0.0323(6) Uani 1 1 d . . .
H2 H 0.2456 0.0302 0.8414 0.039 Uiso 1 1 calc R . .
C14 C 0.2130(4) -0.19969(18) 0.83625(11) 0.0344(7) Uani 1 1 d . . .
C8 C 0.0549(4) -0.16794(18) 1.02986(11) 0.0333(7) Uani 1 1 d . . .
H8 H 0.0595 -0.2252 1.0479 0.040 Uiso 1 1 calc R . .
C18 C 0.1111(4) 0.19114(17) 0.86463(11) 0.0332(6) Uani 1 1 d . . .
C21 C 0.1203(4) 0.35421(18) 0.80239(12) 0.0355(7) Uani 1 1 d . . .
C11 C 0.5798(4) -0.23161(18) 0.87969(11) 0.0360(7) Uani 1 1 d . . .
H11 H 0.7032 -0.2421 0.8937 0.043 Uiso 1 1 calc R . .
C22 C -0.0372(4) 0.29878(18) 0.79580(11) 0.0366(7) Uani 1 1 d . . .
H22 H -0.1400 0.3165 0.7706 0.044 Uiso 1 1 calc R . .
C7 C 0.1300(4) -0.15904(17) 0.98135(11) 0.0317(6) Uani 1 1 d . . .
H7 H 0.1859 -0.2100 0.9670 0.038 Uiso 1 1 calc R . .
C13 C 0.3077(4) -0.27384(19) 0.81747(11) 0.0374(7) Uani 1 1 d . . .
H13 H 0.2480 -0.3127 0.7896 0.045 Uiso 1 1 calc R . .
C16 C 0.5919(4) -0.09263(19) 0.94230(12) 0.0422(7) Uani 1 1 d . . .
H16A H 0.7125 -0.1173 0.9549 0.063 Uiso 1 1 calc R . .
H16B H 0.5249 -0.0864 0.9740 0.063 Uiso 1 1 calc R . .
H16C H 0.6037 -0.0330 0.9253 0.063 Uiso 1 1 calc R . .
C6 C 0.1250(3) -0.07290(17) 0.95180(11) 0.0292(6) Uani 1 1 d . . .
C24 C -0.2153(4) 0.1592(2) 0.81703(13) 0.0443(8) Uani 1 1 d . . .
H24A H -0.3029 0.1822 0.8402 0.066 Uiso 1 1 calc R . .
H24B H -0.1844 0.0962 0.8272 0.066 Uiso 1 1 calc R . .
H24C H -0.2684 0.1619 0.7779 0.066 Uiso 1 1 calc R . .
C19 C 0.2682(4) 0.24790(19) 0.87249(12) 0.0377(7) Uani 1 1 d . . .
C23 C -0.0421(4) 0.21820(18) 0.82614(11) 0.0340(6) Uani 1 1 d . . .
C3 C 0.1110(4) 0.10094(17) 0.89548(11) 0.0314(6) Uani 1 1 d . . .
C12 C 0.4904(4) -0.29130(18) 0.83949(11) 0.0355(7) Uani 1 1 d . . .
C25 C 0.4299(4) 0.2253(2) 0.91728(13) 0.0499(8) Uani 1 1 d . . .
H25A H 0.5302 0.2668 0.9136 0.075 Uiso 1 1 calc R . .
H25B H 0.4690 0.1627 0.9124 0.075 Uiso 1 1 calc R . .
H25C H 0.3931 0.2321 0.9542 0.075 Uiso 1 1 calc R . .
C20 C 0.2711(4) 0.32845(18) 0.84114(12) 0.0377(7) Uani 1 1 d . . .
H20 H 0.3757 0.3658 0.8461 0.045 Uiso 1 1 calc R . .
C15 C 0.0152(4) -0.1826(2) 0.81059(13) 0.0452(8) Uani 1 1 d . . .
H15A H 0.0129 -0.1524 0.7746 0.068 Uiso 1 1 calc R . .
H15B H -0.0440 -0.1439 0.8355 0.068 Uiso 1 1 calc R . .
H15C H -0.0490 -0.2406 0.8054 0.068 Uiso 1 1 calc R . .
C17 C 0.4924(5) -0.43767(19) 0.79395(14) 0.0495(8) Uani 1 1 d . . .
H17A H 0.3884 -0.4530 0.8128 0.074 Uiso 1 1 calc R . .
H17B H 0.5712 -0.4908 0.7937 0.074 Uiso 1 1 calc R . .
H17C H 0.4498 -0.4191 0.7557 0.074 Uiso 1 1 calc R . .
C26 C -0.0194(4) 0.4685(2) 0.73784(13) 0.0484(8) Uani 1 1 d . . .
H26A H -0.0516 0.4264 0.7069 0.073 Uiso 1 1 calc R . .
H26B H 0.0075 0.5282 0.7233 0.073 Uiso 1 1 calc R . .
H26C H -0.1208 0.4736 0.7593 0.073 Uiso 1 1 calc R . .
C30 C 0.2381(8) 0.5657(3) 0.9995(2) 0.1022(16) Uani 1 1 d . . .
H30A H 0.2066 0.6284 1.0090 0.123 Uiso 1 1 calc R . .
H30B H 0.3599 0.5519 1.0194 0.123 Uiso 1 1 calc R . .
C29 C 0.2421(7) 0.5593(4) 0.9397(2) 0.1018(16) Uani 1 1 d . . .
H29A H 0.2938 0.4998 0.9314 0.122 Uiso 1 1 calc R . .
H29B H 0.3233 0.6071 0.9286 0.122 Uiso 1 1 calc R . .
C28 C 0.0531(8) 0.5696(4) 0.9045(2) 0.1026(16) Uani 1 1 d . . .
H28A H 0.0090 0.6322 0.9087 0.123 Uiso 1 1 calc R . .
H28B H 0.0655 0.5604 0.8649 0.123 Uiso 1 1 calc R . .
C27 C -0.0849(8) 0.5040(4) 0.9205(2) 0.1108(18) Uani 1 1 d . . .
H27A H -0.2050 0.5203 0.9003 0.133 Uiso 1 1 calc R . .
H27B H -0.0547 0.4424 0.9084 0.133 Uiso 1 1 calc R . .
C31 C 0.0972(8) 0.4983(6) 1.0188(2) 0.150(3) Uani 1 1 d . . .
H31 H 0.1456 0.4371 1.0109 0.180 Uiso 1 1 calc R . .

loop_
_atom_site_aniso_label
_atom_site_aniso_U_11
_atom_site_aniso_U_22
_atom_site_aniso_U_33
_atom_site_aniso_U_23
_atom_site_aniso_U_13
_atom_site_aniso_U_12
O1 0.0355(12) 0.0430(11) 0.0510(13) -0.0123(9) 0.0039(9) 0.0059(9)
O2 0.0380(12) 0.0410(11) 0.0531(13) 0.0124(9) 0.0018(10) -0.0011(9)
C5 0.0217(14) 0.0346(13) 0.0266(13) -0.0024(11) -0.0045(11) -0.0015(11)
C9 0.0263(14) 0.0336(14) 0.0293(14) -0.0016(11) 0.0036(11) -0.0021(11)
C4 0.0232(14) 0.0332(13) 0.0299(14) -0.0024(11) -0.0039(11) -0.0005(11)
C10 0.0315(15) 0.0340(14) 0.0314(15) 0.0001(11) 0.0015(12) -0.0014(12)
C1 0.0231(14) 0.0367(15) 0.0311(15) -0.0016(11) -0.0028(11) -0.0001(11)
C2 0.0278(15) 0.0415(15) 0.0265(14) -0.0013(11) 0.0003(11) -0.0016(12)
C14 0.0317(16) 0.0384(15) 0.0325(15) -0.0016(12) 0.0027(12) -0.0001(12)
C8 0.0293(15) 0.0328(14) 0.0354(16) -0.0008(11) -0.0034(12) -0.0013(12)
C18 0.0327(16) 0.0371(15) 0.0302(15) -0.0027(11) 0.0056(12) 0.0010(12)
C21 0.0330(16) 0.0349(14) 0.0384(16) 0.0027(12) 0.0047(13) 0.0029(12)
C11 0.0240(15) 0.0418(15) 0.0409(16) -0.0012(12) 0.0000(12) 0.0023(12)
C22 0.0309(16) 0.0414(15) 0.0361(16) 0.0061(12) -0.0003(12) 0.0035(13)
C7 0.0270(15) 0.0323(14) 0.0338(15) -0.0024(11) -0.0028(12) 0.0019(11)
C13 0.0350(17) 0.0428(15) 0.0329(15) -0.0063(12) 0.0000(12) -0.0026(13)
C16 0.0330(17) 0.0441(16) 0.0460(18) -0.0074(13) -0.0067(13) 0.0050(14)
C6 0.0208(14) 0.0340(14) 0.0304(14) -0.0036(11) -0.0054(11) 0.0001(11)
C24 0.0363(17) 0.0469(17) 0.0477(18) 0.0050(13) -0.0015(14) -0.0075(14)
C19 0.0312(16) 0.0378(15) 0.0434(16) 0.0014(13) 0.0029(12) 0.0030(13)
C23 0.0294(15) 0.0386(14) 0.0338(15) -0.0006(12) 0.0039(12) -0.0019(12)
C3 0.0272(14) 0.0344(14) 0.0309(14) -0.0007(11) -0.0025(11) -0.0009(12)
C12 0.0322(16) 0.0387(15) 0.0357(16) -0.0044(12) 0.0051(12) -0.0001(13)
C25 0.0374(18) 0.0510(17) 0.057(2) 0.0087(15) -0.0076(15) -0.0030(15)
C20 0.0292(16) 0.0339(14) 0.0492(17) -0.0002(12) 0.0020(13) -0.0033(12)
C15 0.0306(17) 0.0555(17) 0.0472(18) -0.0122(14) -0.0024(14) 0.0013(14)
C17 0.049(2) 0.0395(16) 0.061(2) -0.0160(14) 0.0103(16) -0.0005(14)
C26 0.0413(19) 0.0495(17) 0.055(2) 0.0197(15) 0.0086(15) 0.0095(15)
C30 0.116(4) 0.088(3) 0.102(4) 0.003(3) 0.014(3) 0.008(3)
C29 0.104(4) 0.118(4) 0.083(4) 0.015(3) 0.011(3) -0.024(3)
C28 0.098(4) 0.121(4) 0.087(3) 0.027(3) 0.009(3) -0.009(3)
C27 0.114(5) 0.119(4) 0.096(4) 0.020(3) 0.001(3) 0.008(4)
C31 0.082(4) 0.275(9) 0.095(4) 0.081(5) 0.020(3) 0.042(5)

loop_
_atom_type_symbol
_atom_type_description
_atom_type_scat_dispersion_real
_atom_type_scat_dispersion_imag
_atom_type_scat_source
C C 0.0033 0.0016 'International Tables Vol C Tables 4.2.6.8 and 6.1.1.4'
H H 0.0000 0.0000 'International Tables Vol C Tables 4.2.6.8 and 6.1.1.4'
O O 0.0106 0.0060 'International Tables Vol C Tables 4.2.6.8 and 6.1.1.4'

loop_
_geom_angle_atom_site_label_1
_geom_angle_atom_site_label_2
_geom_angle_atom_site_label_3
_geom_angle
_geom_angle_site_symmetry_1
_geom_angle_site_symmetry_3
_geom_angle_publ_flag
C12 O1 C17 116.4(2) . . ?
C21 O2 C26 117.6(2) . . ?
C4 C5 C6 120.5(2) . . ?
C4 C5 C5 120.0(3) . 3_557 ?
C6 C5 C5 119.5(3) . 3_557 ?
C14 C9 C10 119.4(2) . . ?
C14 C9 C1 121.5(2) . . ?
C10 C9 C1 119.1(2) . . ?
C3 C4 C5 119.5(2) . . ?
C3 C4 C8 121.9(2) . 3_557 ?
C5 C4 C8 118.5(2) . 3_557 ?
C11 C10 C9 119.4(2) . . ?
C11 C10 C16 120.0(2) . . ?
C9 C10 C16 120.7(2) . . ?
C2 C1 C6 118.6(2) . . ?
C2 C1 C9 120.8(2) . . ?
C6 C1 C9 120.5(2) . . ?
C1 C2 C3 123.7(3) . . ?
C1 C2 H2 118.1 . . ?
C3 C2 H2 118.1 . . ?
C13 C14 C9 119.7(2) . . ?
C13 C14 C15 119.3(2) . . ?
C9 C14 C15 121.0(2) . . ?
C7 C8 C4 121.8(2) . 3_557 ?
C7 C8 H8 119.1 . . ?
C4 C8 H8 119.1 3_557 . ?
C23 C18 C19 119.3(2) . . ?
C23 C18 C3 120.7(2) . . ?
C19 C18 C3 120.0(2) . . ?
O2 C21 C20 116.1(2) . . ?
O2 C21 C22 124.6(2) . . ?
C20 C21 C22 119.3(2) . . ?
C10 C11 C12 121.4(2) . . ?
C10 C11 H11 119.3 . . ?
C12 C11 H11 119.3 . . ?
C23 C22 C21 120.6(3) . . ?
C23 C22 H22 119.7 . . ?
C21 C22 H22 119.7 . . ?
C8 C7 C6 121.2(2) . . ?
C8 C7 H7 119.4 . . ?
C6 C7 H7 119.4 . . ?
C14 C13 C12 121.1(2) . . ?
C14 C13 H13 119.5 . . ?
C12 C13 H13 119.5 . . ?
C10 C16 H16A 109.5 . . ?
C10 C16 H16B 109.5 . . ?
H16A C16 H16B 109.5 . . ?
C10 C16 H16C 109.5 . . ?
H16A C16 H16C 109.5 . . ?
H16B C16 H16C 109.5 . . ?
C1 C6 C5 119.2(2) . . ?
C1 C6 C7 121.9(2) . . ?
C5 C6 C7 118.9(2) . . ?
C23 C24 H24A 109.5 . . ?
C23 C24 H24B 109.5 . . ?
H24A C24 H24B 109.5 . . ?
C23 C24 H24C 109.5 . . ?
H24A C24 H24C 109.5 . . ?
H24B C24 H24C 109.5 . . ?
C20 C19 C18 119.5(3) . . ?
C20 C19 C25 119.5(3) . . ?
C18 C19 C25 120.9(2) . . ?
C22 C23 C18 120.3(3) . . ?
C22 C23 C24 118.9(2) . . ?
C18 C23 C24 120.9(2) . . ?
C2 C3 C4 118.6(2) . . ?
C2 C3 C18 119.6(2) . . ?
C4 C3 C18 121.9(2) . . ?
O1 C12 C11 116.5(2) . . ?
O1 C12 C13 124.4(2) . . ?
C11 C12 C13 119.1(3) . . ?
C19 C25 H25A 109.5 . . ?
C19 C25 H25B 109.5 . . ?
H25A C25 H25B 109.5 . . ?
C19 C25 H25C 109.5 . . ?
H25A C25 H25C 109.5 . . ?
H25B C25 H25C 109.5 . . ?
C19 C20 C21 121.0(3) . . ?
C19 C20 H20 119.5 . . ?
C21 C20 H20 119.5 . . ?
C14 C15 H15A 109.5 . . ?
C14 C15 H15B 109.5 . . ?
H15A C15 H15B 109.5 . . ?
C14 C15 H15C 109.5 . . ?
H15A C15 H15C 109.5 . . ?
H15B C15 H15C 109.5 . . ?
O1 C17 H17A 109.5 . . ?
O1 C17 H17B 109.5 . . ?
H17A C17 H17B 109.5 . . ?
O1 C17 H17C 109.5 . . ?
H17A C17 H17C 109.5 . . ?
H17B C17 H17C 109.5 . . ?
O2 C26 H26A 109.5 . . ?
O2 C26 H26B 109.5 . . ?
H26A C26 H26B 109.5 . . ?
O2 C26 H26C 109.5 . . ?
H26A C26 H26C 109.5 . . ?
H26B C26 H26C 109.5 . . ?
C29 C30 C31 111.4(5) . . ?
C29 C30 H30A 109.3 . . ?
C31 C30 H30A 109.3 . . ?
C29 C30 H30B 109.3 . . ?
C31 C30 H30B 109.3 . . ?
H30A C30 H30B 108.0 . . ?
C30 C29 C28 113.6(5) . . ?
C30 C29 H29A 108.8 . . ?
C28 C29 H29A 108.8 . . ?
C30 C29 H29B 108.8 . . ?
C28 C29 H29B 108.8 . . ?
H29A C29 H29B 107.7 . . ?
C27 C28 C29 113.4(4) . . ?
C27 C28 H28A 108.9 . . ?
C29 C28 H28A 108.9 . . ?
C27 C28 H28B 108.9 . . ?
C29 C28 H28B 108.9 . . ?
H28A C28 H28B 107.7 . . ?
C31 C27 C28 114.1(5) 3_567 . ?
C31 C27 H27A 108.7 3_567 . ?
C28 C27 H27A 108.7 . . ?
C31 C27 H27B 108.7 3_567 . ?
C28 C27 H27B 108.7 . . ?
H27A C27 H27B 107.6 . . ?
C27 C31 C30 116.6(6) 3_567 . ?
C27 C31 C31 112.9(6) 3_567 3_567 ?
C30 C31 C31 113.7(6) . 3_567 ?
C27 C31 H31 103.9 3_567 . ?
C30 C31 H31 103.9 . . ?
C31 C31 H31 103.9 3_567 . ?

loop_
_geom_bond_atom_site_label_1
_geom_bond_atom_site_label_2
_geom_bond_distance
_geom_bond_site_symmetry_2
_geom_bond_publ_flag
O1 C12 1.375(3) . ?
O1 C17 1.422(3) . ?
O2 C21 1.368(3) . ?
O2 C26 1.422(3) . ?
C5 C4 1.423(4) . ?
C5 C6 1.427(4) . ?
C5 C5 1.430(5) 3_557 ?
C9 C14 1.402(4) . ?
C9 C10 1.411(4) . ?
C9 C1 1.487(4) . ?
C4 C3 1.412(4) . ?
C4 C8 1.429(4) 3_557 ?
C10 C11 1.380(4) . ?
C10 C16 1.501(4) . ?
C1 C2 1.390(4) . ?
C1 C6 1.418(4) . ?
C2 C3 1.391(4) . ?
C2 H2 0.9300 . ?
C14 C13 1.382(4) . ?
C14 C15 1.510(4) . ?
C8 C7 1.353(4) . ?
C8 C4 1.429(4) 3_557 ?
C8 H8 0.9300 . ?
C18 C23 1.401(4) . ?
C18 C19 1.402(4) . ?
C18 C3 1.496(4) . ?
C21 C20 1.387(4) . ?
C21 C22 1.393(4) . ?
C11 C12 1.383(4) . ?
C11 H11 0.9300 . ?
C22 C23 1.373(4) . ?
C22 H22 0.9300 . ?
C7 C6 1.427(4) . ?
C7 H7 0.9300 . ?
C13 C12 1.389(4) . ?
C13 H13 0.9300 . ?
C16 H16A 0.9600 . ?
C16 H16B 0.9600 . ?
C16 H16C 0.9600 . ?
C24 C23 1.516(4) . ?
C24 H24A 0.9600 . ?
C24 H24B 0.9600 . ?
C24 H24C 0.9600 . ?
C19 C20 1.384(4) . ?
C19 C25 1.515(4) . ?
C25 H25A 0.9600 . ?
C25 H25B 0.9600 . ?
C25 H25C 0.9600 . ?
C20 H20 0.9300 . ?
C15 H15A 0.9600 . ?
C15 H15B 0.9600 . ?
C15 H15C 0.9600 . ?
C17 H17A 0.9600 . ?
C17 H17B 0.9600 . ?
C17 H17C 0.9600 . ?
C26 H26A 0.9600 . ?
C26 H26B 0.9600 . ?
C26 H26C 0.9600 . ?
C30 C29 1.431(7) . ?
C30 C31 1.532(8) . ?
C30 H30A 0.9700 . ?
C30 H30B 0.9700 . ?
C29 C28 1.521(7) . ?
C29 H29A 0.9700 . ?
C29 H29B 0.9700 . ?
C28 C27 1.472(7) . ?
C28 H28A 0.9700 . ?
C28 H28B 0.9700 . ?
C27 C31 1.462(7) 3_567 ?
C27 H27A 0.9700 . ?
C27 H27B 0.9700 . ?
C31 C27 1.462(7) 3_567 ?
C31 C31 1.572(11) 3_567 ?
C31 H31 0.9800 . ?

loop_
_geom_torsion_atom_site_label_1
_geom_torsion_atom_site_label_2
_geom_torsion_atom_site_label_3
_geom_torsion_atom_site_label_4
_geom_torsion
_geom_torsion_site_symmetry_1
_geom_torsion_site_symmetry_2
_geom_torsion_site_symmetry_3
_geom_torsion_site_symmetry_4
_geom_torsion_publ_flag
C6 C5 C4 C3 -0.4(4) . . . . ?
C5 C5 C4 C3 179.0(3) 3_557 . . . ?
C6 C5 C4 C8 -179.5(2) . . . 3_557 ?
C5 C5 C4 C8 0.0(4) 3_557 . . 3_557 ?
C14 C9 C10 C11 -1.4(4) . . . . ?
C1 C9 C10 C11 177.6(2) . . . . ?
C14 C9 C10 C16 177.3(3) . . . . ?
C1 C9 C10 C16 -3.8(4) . . . . ?
C14 C9 C1 C2 -87.2(3) . . . . ?
C10 C9 C1 C2 93.8(3) . . . . ?
C14 C9 C1 C6 95.4(3) . . . . ?
C10 C9 C1 C6 -83.6(3) . . . . ?
C6 C1 C2 C3 0.3(4) . . . . ?
C9 C1 C2 C3 -177.1(2) . . . . ?
C10 C9 C14 C13 1.4(4) . . . . ?
C1 C9 C14 C13 -177.6(2) . . . . ?
C10 C9 C14 C15 -177.6(3) . . . . ?
C1 C9 C14 C15 3.5(4) . . . . ?
C26 O2 C21 C20 -173.4(3) . . . . ?
C26 O2 C21 C22 6.1(4) . . . . ?
C9 C10 C11 C12 -0.3(4) . . . . ?
C16 C10 C11 C12 -178.9(3) . . . . ?
O2 C21 C22 C23 178.9(3) . . . . ?
C20 C21 C22 C23 -1.7(4) . . . . ?
C4 C8 C7 C6 -0.5(4) 3_557 . . . ?
C9 C14 C13 C12 0.3(4) . . . . ?
C15 C14 C13 C12 179.2(3) . . . . ?
C2 C1 C6 C5 -0.3(3) . . . . ?
C9 C1 C6 C5 177.1(2) . . . . ?
C2 C1 C6 C7 -179.9(2) . . . . ?
C9 C1 C6 C7 -2.5(4) . . . . ?
C4 C5 C6 C1 0.4(4) . . . . ?
C5 C5 C6 C1 -179.1(3) 3_557 . . . ?
C4 C5 C6 C7 180.0(2) . . . . ?
C5 C5 C6 C7 0.6(4) 3_557 . . . ?
C8 C7 C6 C1 179.6(2) . . . . ?
C8 C7 C6 C5 0.0(4) . . . . ?
C23 C18 C19 C20 -1.6(4) . . . . ?
C3 C18 C19 C20 176.0(3) . . . . ?
C23 C18 C19 C25 174.7(3) . . . . ?
C3 C18 C19 C25 -7.7(4) . . . . ?
C21 C22 C23 C18 0.6(4) . . . . ?
C21 C22 C23 C24 -179.1(3) . . . . ?
C19 C18 C23 C22 1.0(4) . . . . ?
C3 C18 C23 C22 -176.6(2) . . . . ?
C19 C18 C23 C24 -179.2(3) . . . . ?
C3 C18 C23 C24 3.2(4) . . . . ?
C1 C2 C3 C4 -0.4(4) . . . . ?
C1 C2 C3 C18 178.6(2) . . . . ?
C5 C4 C3 C2 0.4(4) . . . . ?
C8 C4 C3 C2 179.4(2) 3_557 . . . ?
C5 C4 C3 C18 -178.6(2) . . . . ?
C8 C4 C3 C18 0.4(4) 3_557 . . . ?
C23 C18 C3 C2 96.7(3) . . . . ?
C19 C18 C3 C2 -80.9(3) . . . . ?
C23 C18 C3 C4 -84.3(3) . . . . ?
C19 C18 C3 C4 98.1(3) . . . . ?
C17 O1 C12 C11 164.0(3) . . . . ?
C17 O1 C12 C13 -17.4(4) . . . . ?
C10 C11 C12 O1 -179.5(2) . . . . ?
C10 C11 C12 C13 1.9(4) . . . . ?
C14 C13 C12 O1 179.6(2) . . . . ?
C14 C13 C12 C11 -1.9(4) . . . . ?
C18 C19 C20 C21 0.5(4) . . . . ?
C25 C19 C20 C21 -175.8(3) . . . . ?
O2 C21 C20 C19 -179.4(3) . . . . ?
C22 C21 C20 C19 1.1(4) . . . . ?
C31 C30 C29 C28 52.8(6) . . . . ?
C30 C29 C28 C27 -54.8(7) . . . . ?
C29 C28 C27 C31 50.3(7) . . . 3_567 ?
C29 C30 C31 C27 177.9(5) . . . 3_567 ?
C29 C30 C31 C31 -48.1(10) . . . 3_567 ?
